data_2229300
loop_
_publ_author_name
'Ali, Qamar'
'Anis, Itrat'
'Raza Shah, M.'
'Ng, Seik Weng'

_publ_section_title
;
 Di-<i>tert</i>-Butyl
 2,2'-[2,2'-methylenebis(naphthalene-2,1-diyldioxy)]diacetate
;
_journal_coeditor_code XU5152
_journal_issue 2
_journal_name_full 'Acta Crystallographica Section E'
_journal_page_first o533
_journal_paper_doi 10.1107/S1600536811003291
_journal_volume 67
_journal_year 2011
_chemical_formula_iupac 'C33 H36 O6'
_chemical_formula_moiety 'C33 H36 O6'
_chemical_formula_sum 'C33 H36 O6'
_chemical_formula_weight 528.62
_chemical_name_systematic
;
Di-<i>tert</i>-Butyl
2,2'-[2,2'-methylenebis(naphthalene-2,1-diyldioxy)]diacetate
;
_space_group_IT_number 2
_symmetry_cell_setting triclinic
_symmetry_space_group_name_Hall '-P 1'
_symmetry_space_group_name_H-M 'P -1'
_atom_sites_solution_hydrogens geom
_atom_sites_solution_primary direct
_atom_sites_solution_secondary difmap
_audit_creation_method SHELXL-97
_cell_angle_alpha 79.804(4)
_cell_angle_beta 74.115(4)
_cell_angle_gamma 88.094(4)
_cell_formula_units_Z 2
_cell_length_a 8.9849(5)
_cell_length_b 11.8327(6)
_cell_length_c 13.7768(6)
_cell_measurement_reflns_used 2261
_cell_measurement_temperature 100(2)
_cell_measurement_theta_max 29.1883
_cell_measurement_theta_min 2.3523
_cell_volume 1386.33(13)
_computing_cell_refinement 'CrysAlis PRO (Agilent, 2010)'
_computing_data_collection 'CrysAlis PRO (Agilent, 2010)'
_computing_data_reduction 'CrysAlis PRO (Agilent, 2010)'
_computing_molecular_graphics 'X-SEED (Barbour, 2001)'
_computing_publication_material 'publCIF (Westrip, 2010)'
_computing_structure_refinement 'SHELXL97 (Sheldrick, 2008)'
_computing_structure_solution 'SHELXS97 (Sheldrick, 2008)'
_diffrn_ambient_temperature 100(2)
_diffrn_detector_area_resol_mean 10.4041
_diffrn_measured_fraction_theta_full 0.959
_diffrn_measured_fraction_theta_max 0.959
_diffrn_measurement_device_type 'Agilent SuperNova Dual diffractometer with an Atlas detector'
_diffrn_measurement_method \w
_diffrn_radiation_monochromator Mirror
_diffrn_radiation_source 'SuperNova (Mo) X-ray Source'
_diffrn_radiation_type MoK\a
_diffrn_radiation_wavelength 0.71073
_diffrn_reflns_av_R_equivalents 0.0550
_diffrn_reflns_av_sigmaI/netI 0.1138
_diffrn_reflns_limit_h_max 11
_diffrn_reflns_limit_h_min -11
_diffrn_reflns_limit_k_max 15
_diffrn_reflns_limit_k_min -14
_diffrn_reflns_limit_l_max 14
_diffrn_reflns_limit_l_min -17
_diffrn_reflns_number 11166
_diffrn_reflns_theta_full 27.49
_diffrn_reflns_theta_max 27.49
_diffrn_reflns_theta_min 2.36
_diffrn_standards_decay_% 0
_diffrn_standards_interval_count 0
_diffrn_standards_interval_time 0
_diffrn_standards_number 0
_exptl_absorpt_coefficient_mu 0.086
_exptl_absorpt_correction_T_max 1.00000
_exptl_absorpt_correction_T_min 0.74406
_exptl_absorpt_correction_type multi-scan
_exptl_absorpt_process_details '(CrysAlis PRO; Agilent, 2010)'
_exptl_crystal_colour Colorless
_exptl_crystal_density_diffrn 1.266
_exptl_crystal_density_method 'not measured'
_exptl_crystal_description Plate
_exptl_crystal_F_000 564
_exptl_crystal_size_max 0.35
_exptl_crystal_size_mid 0.15
_exptl_crystal_size_min 0.05
_refine_diff_density_max 0.316
_refine_diff_density_min -0.243
_refine_ls_extinction_coef 0.0041(11)
_refine_ls_extinction_expression Fc^*^=kFc[1+0.001xFc^2^\l^3^/sin(2\q)]^-1/4^
_refine_ls_extinction_method 'SHELXL97 (Sheldrick, 2008)'
_refine_ls_goodness_of_fit_ref 1.032
_refine_ls_hydrogen_treatment constr
_refine_ls_matrix_type full
_refine_ls_number_parameters 353
_refine_ls_number_reflns 6119
_refine_ls_number_restraints 0
_refine_ls_restrained_S_all 1.032
_refine_ls_R_factor_all 0.1385
_refine_ls_R_factor_gt 0.0697
_refine_ls_shift/su_max 0.001
_refine_ls_shift/su_mean 0.001
_refine_ls_structure_factor_coef Fsqd
_refine_ls_weighting_details 'calc w=1/[\s^2^(Fo^2^)+(0.0471P)^2^+0.6065P] where P=(Fo^2^+2Fc^2^)/3'
_refine_ls_weighting_scheme calc
_refine_ls_wR_factor_gt 0.1302
_refine_ls_wR_factor_ref 0.1713
_reflns_number_gt 3422
_reflns_number_total 6119
_reflns_threshold_expression I>2\s(I)
_cod_data_source_file xu5152.cif
_cod_data_source_block I
_cod_original_cell_volume 1386.33(12)
_cod_database_code 2229300
_cod_database_fobs_code 2229300

loop_
_symmetry_equiv_pos_as_xyz
'x, y, z'
'-x, -y, -z'

loop_
_atom_site_type_symbol
_atom_site_label
_atom_site_fract_x
_atom_site_fract_y
_atom_site_fract_z
_atom_site_U_iso_or_equiv
_atom_site_adp_type
_atom_site_calc_flag
_atom_site_refinement_flags
_atom_site_occupancy
_atom_site_disorder_assembly
_atom_site_disorder_group
O O1 0.5505(2) 0.79128(16) 0.41136(14) 0.0244(5) Uani d . 1 . .
O O2 0.5257(2) 0.7736(2) 0.22232(16) 0.0394(6) Uani d . 1 . .
O O3 0.7544(2) 0.68264(18) 0.19433(14) 0.0296(5) Uani d . 1 . .
O O4 0.8474(2) 0.85959(17) 0.63254(14) 0.0250(5) Uani d . 1 . .
O O5 0.9767(2) 0.63445(17) 0.79950(15) 0.0295(5) Uani d . 1 . .
O O6 0.8375(2) 0.63524(17) 0.68527(15) 0.0264(5) Uani d . 1 . .
C C1 0.7803(3) 0.6858(3) 0.0825(2) 0.0284(7) Uani d . 1 . .
C C2 0.6580(4) 0.6145(3) 0.0654(3) 0.0440(9) Uani d . 1 . .
H H2A 0.6573 0.5366 0.1042 0.066 Uiso calc R 1 . .
H H2B 0.6801 0.6112 -0.0078 0.066 Uiso calc R 1 . .
H H2C 0.5566 0.6490 0.0885 0.066 Uiso calc R 1 . .
C C3 0.7836(5) 0.8078(3) 0.0265(2) 0.0435(9) Uani d . 1 . .
H H3A 0.8621 0.8524 0.0415 0.065 Uiso calc R 1 . .
H H3B 0.6819 0.8420 0.0492 0.065 Uiso calc R 1 . .
H H3C 0.8091 0.8083 -0.0474 0.065 Uiso calc R 1 . .
C C4 0.9376(4) 0.6325(4) 0.0537(2) 0.0496(11) Uani d . 1 . .
H H4A 1.0139 0.6793 0.0684 0.074 Uiso calc R 1 . .
H H4B 0.9671 0.6287 -0.0196 0.074 Uiso calc R 1 . .
H H4C 0.9340 0.5548 0.0935 0.074 Uiso calc R 1 . .
C C5 0.6305(3) 0.7267(3) 0.2513(2) 0.0245(7) Uani d . 1 . .
C C6 0.6388(3) 0.7062(3) 0.3610(2) 0.0242(7) Uani d . 1 . .
H H6A 0.5969 0.6288 0.3959 0.029 Uiso calc R 1 . .
H H6B 0.7477 0.7108 0.3629 0.029 Uiso calc R 1 . .
C C7 0.5097(3) 0.7688(2) 0.5177(2) 0.0209(7) Uani d . 1 . .
C C8 0.4043(3) 0.6790(3) 0.5699(2) 0.0241(7) Uani d . 1 . .
H H8 0.3720 0.6284 0.5330 0.029 Uiso calc R 1 . .
C C9 0.3482(3) 0.6644(3) 0.6741(2) 0.0252(7) Uani d . 1 . .
H H9 0.2791 0.6022 0.7096 0.030 Uiso calc R 1 . .
C C10 0.3925(3) 0.7412(3) 0.7296(2) 0.0238(7) Uani d . 1 . .
C C11 0.3290(3) 0.7285(3) 0.8372(2) 0.0311(8) Uani d . 1 . .
H H11 0.2581 0.6673 0.8723 0.037 Uiso calc R 1 . .
C C12 0.3692(4) 0.8038(3) 0.8907(2) 0.0339(8) Uani d . 1 . .
H H12 0.3278 0.7938 0.9629 0.041 Uiso calc R 1 . .
C C13 0.4720(4) 0.8961(3) 0.8388(2) 0.0332(8) Uani d . 1 . .
H H13 0.4978 0.9492 0.8762 0.040 Uiso calc R 1 . .
C C14 0.5347(3) 0.9099(3) 0.7350(2) 0.0276(7) Uani d . 1 . .
H H14 0.6038 0.9727 0.7014 0.033 Uiso calc R 1 . .
C C15 0.4991(3) 0.8324(2) 0.6763(2) 0.0228(7) Uani d . 1 . .
C C16 0.5625(3) 0.8441(2) 0.5673(2) 0.0204(6) Uani d . 1 . .
C C17 0.6769(3) 0.9388(2) 0.5040(2) 0.0226(7) Uani d . 1 . .
H H17A 0.6793 0.9973 0.5468 0.027 Uiso calc R 1 . .
H H17B 0.6389 0.9764 0.4454 0.027 Uiso calc R 1 . .
C C18 0.8413(3) 0.8990(2) 0.4628(2) 0.0207(6) Uani d . 1 . .
C C19 0.9179(3) 0.9095(2) 0.3562(2) 0.0207(6) Uani d . 1 . .
C C20 0.8482(3) 0.9589(2) 0.2776(2) 0.0245(7) Uani d . 1 . .
H H20 0.7438 0.9829 0.2958 0.029 Uiso calc R 1 . .
C C21 0.9287(3) 0.9723(2) 0.1767(2) 0.0277(7) Uani d . 1 . .
H H21 0.8800 1.0068 0.1259 0.033 Uiso calc R 1 . .
C C22 1.0830(3) 0.9357(3) 0.1464(2) 0.0299(7) Uani d . 1 . .
H H22 1.1373 0.9447 0.0758 0.036 Uiso calc R 1 . .
C C23 1.1533(3) 0.8874(2) 0.2191(2) 0.0271(7) Uani d . 1 . .
H H23 1.2569 0.8622 0.1986 0.032 Uiso calc R 1 . .
C C24 1.0756(3) 0.8740(2) 0.3245(2) 0.0234(7) Uani d . 1 . .
C C25 1.1505(3) 0.8281(2) 0.3997(2) 0.0245(7) Uani d . 1 . .
H H25 1.2540 0.8026 0.3791 0.029 Uiso calc R 1 . .
C C26 1.0776(3) 0.8193(2) 0.5016(2) 0.0232(7) Uani d . 1 . .
H H26 1.1299 0.7883 0.5514 0.028 Uiso calc R 1 . .
C C27 0.9245(3) 0.8564(2) 0.5322(2) 0.0215(6) Uani d . 1 . .
C C28 0.9160(4) 0.8127(2) 0.7114(2) 0.0270(7) Uani d . 1 . .
H H28A 0.8618 0.8429 0.7741 0.032 Uiso calc R 1 . .
H H28B 1.0248 0.8402 0.6911 0.032 Uiso calc R 1 . .
C C29 0.9141(3) 0.6837(3) 0.7369(2) 0.0232(7) Uani d . 1 . .
C C30 0.8243(3) 0.5085(3) 0.6977(2) 0.0292(7) Uani d . 1 . .
C C31 0.9837(4) 0.4598(3) 0.6615(3) 0.0387(9) Uani d . 1 . .
H H31A 1.0309 0.4945 0.5899 0.058 Uiso calc R 1 . .
H H31B 0.9752 0.3765 0.6671 0.058 Uiso calc R 1 . .
H H31C 1.0484 0.4771 0.7041 0.058 Uiso calc R 1 . .
C C32 0.7430(4) 0.4586(3) 0.8080(3) 0.0447(9) Uani d . 1 . .
H H32A 0.6399 0.4917 0.8271 0.067 Uiso calc R 1 . .
H H32B 0.8034 0.4768 0.8528 0.067 Uiso calc R 1 . .
H H32C 0.7331 0.3751 0.8153 0.067 Uiso calc R 1 . .
C C33 0.7241(4) 0.4949(3) 0.6290(3) 0.0429(9) Uani d . 1 . .
H H33A 0.7777 0.5282 0.5581 0.064 Uiso calc R 1 . .
H H33B 0.6262 0.5344 0.6507 0.064 Uiso calc R 1 . .
H H33C 0.7033 0.4131 0.6334 0.064 Uiso calc R 1 . .

loop_
_atom_site_aniso_label
_atom_site_aniso_U_11
_atom_site_aniso_U_22
_atom_site_aniso_U_33
_atom_site_aniso_U_12
_atom_site_aniso_U_13
_atom_site_aniso_U_23
O1 0.0270(11) 0.0235(12) 0.0217(11) 0.0055(9) -0.0060(9) -0.0037(9)
O2 0.0350(13) 0.0560(16) 0.0316(13) 0.0176(12) -0.0144(10) -0.0135(11)
O3 0.0316(12) 0.0349(13) 0.0189(11) 0.0073(10) -0.0032(9) -0.0028(9)
O4 0.0276(11) 0.0252(12) 0.0235(11) 0.0058(9) -0.0099(9) -0.0043(9)
O5 0.0336(12) 0.0297(13) 0.0261(12) 0.0006(10) -0.0136(10) 0.0014(9)
O6 0.0282(11) 0.0195(11) 0.0346(12) 0.0009(9) -0.0134(9) -0.0056(9)
C1 0.0309(17) 0.0292(18) 0.0223(16) 0.0011(14) -0.0033(13) -0.0032(13)
C2 0.054(2) 0.042(2) 0.036(2) -0.0067(18) -0.0096(17) -0.0107(17)
C3 0.071(3) 0.036(2) 0.0234(18) -0.0055(19) -0.0145(17) -0.0016(15)
C4 0.045(2) 0.074(3) 0.0259(19) 0.012(2) -0.0014(16) -0.0120(18)
C5 0.0233(16) 0.0220(16) 0.0274(16) 0.0005(13) -0.0061(13) -0.0034(13)
C6 0.0243(16) 0.0236(17) 0.0237(16) 0.0042(13) -0.0051(12) -0.0047(13)
C7 0.0204(15) 0.0214(16) 0.0201(15) 0.0079(13) -0.0053(12) -0.0030(12)
C8 0.0192(15) 0.0264(17) 0.0272(17) 0.0013(13) -0.0067(13) -0.0060(13)
C9 0.0194(15) 0.0238(17) 0.0292(17) 0.0009(13) -0.0044(13) -0.0002(13)
C10 0.0193(15) 0.0252(17) 0.0259(16) 0.0057(13) -0.0058(12) -0.0032(13)
C11 0.0260(16) 0.0321(19) 0.0282(17) 0.0019(14) 0.0010(13) -0.0006(14)
C12 0.0363(19) 0.039(2) 0.0234(17) 0.0042(16) -0.0022(14) -0.0075(15)
C13 0.0342(18) 0.036(2) 0.0311(18) 0.0057(16) -0.0075(15) -0.0140(15)
C14 0.0243(16) 0.0266(18) 0.0314(17) 0.0037(13) -0.0063(13) -0.0067(14)
C15 0.0218(15) 0.0233(17) 0.0245(16) 0.0063(13) -0.0085(12) -0.0050(13)
C16 0.0174(14) 0.0195(16) 0.0248(16) 0.0052(12) -0.0076(12) -0.0033(12)
C17 0.0222(15) 0.0194(16) 0.0262(16) 0.0017(12) -0.0073(13) -0.0027(12)
C18 0.0203(15) 0.0131(15) 0.0287(16) -0.0001(12) -0.0082(12) -0.0015(12)
C19 0.0225(15) 0.0135(15) 0.0256(16) -0.0043(12) -0.0070(12) -0.0002(12)
C20 0.0243(15) 0.0196(16) 0.0298(17) -0.0003(13) -0.0091(13) -0.0024(13)
C21 0.0350(18) 0.0221(17) 0.0261(17) -0.0008(14) -0.0112(14) 0.0001(13)
C22 0.0329(18) 0.0251(18) 0.0268(17) -0.0037(14) 0.0005(14) -0.0049(13)
C23 0.0264(16) 0.0178(16) 0.0339(18) -0.0011(13) -0.0039(14) -0.0033(13)
C24 0.0234(16) 0.0157(15) 0.0296(17) -0.0014(12) -0.0048(13) -0.0036(12)
C25 0.0185(15) 0.0174(16) 0.0369(18) 0.0018(12) -0.0059(13) -0.0061(13)
C26 0.0226(15) 0.0159(15) 0.0336(17) 0.0006(12) -0.0133(13) -0.0020(13)
C27 0.0236(15) 0.0160(15) 0.0244(16) -0.0013(12) -0.0067(12) -0.0015(12)
C28 0.0356(17) 0.0216(17) 0.0274(17) 0.0017(14) -0.0144(14) -0.0053(13)
C29 0.0202(15) 0.0253(17) 0.0233(16) -0.0016(13) -0.0037(13) -0.0052(13)
C30 0.0271(17) 0.0214(17) 0.0418(19) 0.0024(13) -0.0131(15) -0.0072(14)
C31 0.0353(19) 0.033(2) 0.055(2) 0.0065(16) -0.0183(17) -0.0177(17)
C32 0.039(2) 0.039(2) 0.054(2) -0.0120(17) -0.0097(17) -0.0037(18)
C33 0.039(2) 0.032(2) 0.069(3) 0.0048(16) -0.0276(19) -0.0207(19)

loop_
_atom_type_symbol
_atom_type_description
_atom_type_scat_dispersion_real
_atom_type_scat_dispersion_imag
_atom_type_scat_source
C C 0.0033 0.0016 'International Tables Vol C Tables 4.2.6.8 and 6.1.1.4'
H H 0.0000 0.0000 'International Tables Vol C Tables 4.2.6.8 and 6.1.1.4'
O O 0.0106 0.0060 'International Tables Vol C Tables 4.2.6.8 and 6.1.1.4'

loop_
_geom_angle_atom_site_label_1
_geom_angle_atom_site_label_2
_geom_angle_atom_site_label_3
_geom_angle_site_symmetry_1
_geom_angle_site_symmetry_3
_geom_angle
_geom_angle_publ_flag
C7 O1 C6 . . 116.39(19) ?
C5 O3 C1 . . 122.7(2) ?
C27 O4 C28 . . 119.9(2) ?
C29 O6 C30 . . 121.3(2) ?
O3 C1 C2 . . 109.5(3) ?
O3 C1 C4 . . 101.9(2) ?
C2 C1 C4 . . 111.5(3) ?
O3 C1 C3 . . 110.8(2) ?
C2 C1 C3 . . 111.8(3) ?
C4 C1 C3 . . 110.9(3) ?
C1 C2 H2A . . 109.5 ?
C1 C2 H2B . . 109.5 ?
H2A C2 H2B . . 109.5 ?
C1 C2 H2C . . 109.5 ?
H2A C2 H2C . . 109.5 ?
H2B C2 H2C . . 109.5 ?
C1 C3 H3A . . 109.5 ?
C1 C3 H3B . . 109.5 ?
H3A C3 H3B . . 109.5 ?
C1 C3 H3C . . 109.5 ?
H3A C3 H3C . . 109.5 ?
H3B C3 H3C . . 109.5 ?
C1 C4 H4A . . 109.5 ?
C1 C4 H4B . . 109.5 ?
H4A C4 H4B . . 109.5 ?
C1 C4 H4C . . 109.5 ?
H4A C4 H4C . . 109.5 ?
H4B C4 H4C . . 109.5 ?
O2 C5 O3 . . 126.5(3) ?
O2 C5 C6 . . 124.6(3) ?
O3 C5 C6 . . 108.9(2) ?
O1 C6 C5 . . 108.5(2) ?
O1 C6 H6A . . 110.0 ?
C5 C6 H6A . . 110.0 ?
O1 C6 H6B . . 110.0 ?
C5 C6 H6B . . 110.0 ?
H6A C6 H6B . . 108.4 ?
C16 C7 O1 . . 117.9(3) ?
C16 C7 C8 . . 122.8(3) ?
O1 C7 C8 . . 119.0(3) ?
C9 C8 C7 . . 119.8(3) ?
C9 C8 H8 . . 120.1 ?
C7 C8 H8 . . 120.1 ?
C8 C9 C10 . . 120.4(3) ?
C8 C9 H9 . . 119.8 ?
C10 C9 H9 . . 119.8 ?
C9 C10 C11 . . 120.2(3) ?
C9 C10 C15 . . 119.5(3) ?
C11 C10 C15 . . 120.2(3) ?
C12 C11 C10 . . 120.4(3) ?
C12 C11 H11 . . 119.8 ?
C10 C11 H11 . . 119.8 ?
C11 C12 C13 . . 120.1(3) ?
C11 C12 H12 . . 119.9 ?
C13 C12 H12 . . 119.9 ?
C14 C13 C12 . . 120.5(3) ?
C14 C13 H13 . . 119.8 ?
C12 C13 H13 . . 119.8 ?
C13 C14 C15 . . 121.5(3) ?
C13 C14 H14 . . 119.2 ?
C15 C14 H14 . . 119.2 ?
C14 C15 C10 . . 117.3(3) ?
C14 C15 C16 . . 123.1(3) ?
C10 C15 C16 . . 119.6(3) ?
C7 C16 C15 . . 117.7(3) ?
C7 C16 C17 . . 118.9(2) ?
C15 C16 C17 . . 123.3(3) ?
C16 C17 C18 . . 114.9(2) ?
C16 C17 H17A . . 108.5 ?
C18 C17 H17A . . 108.5 ?
C16 C17 H17B . . 108.5 ?
C18 C17 H17B . . 108.5 ?
H17A C17 H17B . . 107.5 ?
C27 C18 C19 . . 118.0(2) ?
C27 C18 C17 . . 118.4(2) ?
C19 C18 C17 . . 123.5(2) ?
C20 C19 C18 . . 123.2(2) ?
C20 C19 C24 . . 117.1(3) ?
C18 C19 C24 . . 119.6(2) ?
C21 C20 C19 . . 121.2(3) ?
C21 C20 H20 . . 119.4 ?
C19 C20 H20 . . 119.4 ?
C20 C21 C22 . . 121.1(3) ?
C20 C21 H21 . . 119.4 ?
C22 C21 H21 . . 119.4 ?
C23 C22 C21 . . 119.4(3) ?
C23 C22 H22 . . 120.3 ?
C21 C22 H22 . . 120.3 ?
C22 C23 C24 . . 121.4(3) ?
C22 C23 H23 . . 119.3 ?
C24 C23 H23 . . 119.3 ?
C25 C24 C23 . . 121.3(3) ?
C25 C24 C19 . . 119.0(3) ?
C23 C24 C19 . . 119.7(2) ?
C26 C25 C24 . . 121.3(2) ?
C26 C25 H25 . . 119.3 ?
C24 C25 H25 . . 119.3 ?
C25 C26 C27 . . 119.4(2) ?
C25 C26 H26 . . 120.3 ?
C27 C26 H26 . . 120.3 ?
O4 C27 C18 . . 114.3(2) ?
O4 C27 C26 . . 123.0(2) ?
C18 C27 C26 . . 122.6(3) ?
O4 C28 C29 . . 115.5(2) ?
O4 C28 H28A . . 108.4 ?
C29 C28 H28A . . 108.4 ?
O4 C28 H28B . . 108.4 ?
C29 C28 H28B . . 108.4 ?
H28A C28 H28B . . 107.5 ?
O5 C29 O6 . . 126.4(3) ?
O5 C29 C28 . . 120.9(3) ?
O6 C29 C28 . . 112.6(2) ?
O6 C30 C33 . . 102.1(2) ?
O6 C30 C31 . . 109.2(3) ?
C33 C30 C31 . . 112.0(3) ?
O6 C30 C32 . . 110.0(2) ?
C33 C30 C32 . . 110.4(3) ?
C31 C30 C32 . . 112.7(3) ?
C30 C31 H31A . . 109.5 ?
C30 C31 H31B . . 109.5 ?
H31A C31 H31B . . 109.5 ?
C30 C31 H31C . . 109.5 ?
H31A C31 H31C . . 109.5 ?
H31B C31 H31C . . 109.5 ?
C30 C32 H32A . . 109.5 ?
C30 C32 H32B . . 109.5 ?
H32A C32 H32B . . 109.5 ?
C30 C32 H32C . . 109.5 ?
H32A C32 H32C . . 109.5 ?
H32B C32 H32C . . 109.5 ?
C30 C33 H33A . . 109.5 ?
C30 C33 H33B . . 109.5 ?
H33A C33 H33B . . 109.5 ?
C30 C33 H33C . . 109.5 ?
H33A C33 H33C . . 109.5 ?
H33B C33 H33C . . 109.5 ?

loop_
_geom_bond_atom_site_label_1
_geom_bond_atom_site_label_2
_geom_bond_site_symmetry_2
_geom_bond_distance
_geom_bond_publ_flag
O1 C7 . 1.388(3) ?
O1 C6 . 1.420(3) ?
O2 C5 . 1.203(3) ?
O3 C5 . 1.324(3) ?
O3 C1 . 1.488(3) ?
O4 C27 . 1.373(3) ?
O4 C28 . 1.413(3) ?
O5 C29 . 1.210(3) ?
O6 C29 . 1.322(3) ?
O6 C30 . 1.484(4) ?
C1 C2 . 1.500(5) ?
C1 C4 . 1.508(4) ?
C1 C3 . 1.509(4) ?
C2 H2A . 0.9800 ?
C2 H2B . 0.9800 ?
C2 H2C . 0.9800 ?
C3 H3A . 0.9800 ?
C3 H3B . 0.9800 ?
C3 H3C . 0.9800 ?
C4 H4A . 0.9800 ?
C4 H4B . 0.9800 ?
C4 H4C . 0.9800 ?
C5 C6 . 1.510(4) ?
C6 H6A . 0.9900 ?
C6 H6B . 0.9900 ?
C7 C16 . 1.380(4) ?
C7 C8 . 1.403(4) ?
C8 C9 . 1.365(4) ?
C8 H8 . 0.9500 ?
C9 C10 . 1.416(4) ?
C9 H9 . 0.9500 ?
C10 C11 . 1.418(4) ?
C10 C15 . 1.423(4) ?
C11 C12 . 1.366(4) ?
C11 H11 . 0.9500 ?
C12 C13 . 1.410(5) ?
C12 H12 . 0.9500 ?
C13 C14 . 1.368(4) ?
C13 H13 . 0.9500 ?
C14 C15 . 1.422(4) ?
C14 H14 . 0.9500 ?
C15 C16 . 1.436(4) ?
C16 C17 . 1.521(4) ?
C17 C18 . 1.521(4) ?
C17 H17A . 0.9900 ?
C17 H17B . 0.9900 ?
C18 C27 . 1.386(4) ?
C18 C19 . 1.426(4) ?
C19 C20 . 1.425(4) ?
C19 C24 . 1.435(4) ?
C20 C21 . 1.364(4) ?
C20 H20 . 0.9500 ?
C21 C22 . 1.411(4) ?
C21 H21 . 0.9500 ?
C22 C23 . 1.360(4) ?
C22 H22 . 0.9500 ?
C23 C24 . 1.410(4) ?
C23 H23 . 0.9500 ?
C24 C25 . 1.407(4) ?
C25 C26 . 1.364(4) ?
C25 H25 . 0.9500 ?
C26 C27 . 1.404(4) ?
C26 H26 . 0.9500 ?
C28 C29 . 1.504(4) ?
C28 H28A . 0.9900 ?
C28 H28B . 0.9900 ?
C30 C33 . 1.504(4) ?
C30 C31 . 1.513(4) ?
C30 C32 . 1.514(5) ?
C31 H31A . 0.9800 ?
C31 H31B . 0.9800 ?
C31 H31C . 0.9800 ?
C32 H32A . 0.9800 ?
C32 H32B . 0.9800 ?
C32 H32C . 0.9800 ?
C33 H33A . 0.9800 ?
C33 H33B . 0.9800 ?
C33 H33C . 0.9800 ?

loop_
_geom_hbond_atom_site_label_D
_geom_hbond_atom_site_label_H
_geom_hbond_atom_site_label_A
_geom_hbond_site_symmetry_A
_geom_hbond_distance_DH
_geom_hbond_distance_HA
_geom_hbond_distance_DA
_geom_hbond_angle_DHA
C4 H4B O5 1_554 0.98 2.46 3.419(3) 166

loop_
_geom_torsion_atom_site_label_1
_geom_torsion_atom_site_label_2
_geom_torsion_atom_site_label_3
_geom_torsion_atom_site_label_4
_geom_torsion_site_symmetry_1
_geom_torsion_site_symmetry_2
_geom_torsion_site_symmetry_3
_geom_torsion_site_symmetry_4
_geom_torsion
_geom_torsion_publ_flag
C5 O3 C1 C2 . . . . -65.1(3) ?
C5 O3 C1 C4 . . . . 176.7(3) ?
C5 O3 C1 C3 . . . . 58.7(4) ?
C1 O3 C5 O2 . . . . 0.0(5) ?
C1 O3 C5 C6 . . . . 178.6(3) ?
C7 O1 C6 C5 . . . . 163.0(2) ?
O2 C5 C6 O1 . . . . -26.4(4) ?
O3 C5 C6 O1 . . . . 155.0(2) ?
C6 O1 C7 C16 . . . . 119.0(3) ?
C6 O1 C7 C8 . . . . -67.8(3) ?
C16 C7 C8 C9 . . . . 0.9(4) ?
O1 C7 C8 C9 . . . . -172.0(2) ?
C7 C8 C9 C10 . . . . 1.7(4) ?
C8 C9 C10 C11 . . . . 177.4(2) ?
C8 C9 C10 C15 . . . . -1.5(4) ?
C9 C10 C11 C12 . . . . -178.7(3) ?
C15 C10 C11 C12 . . . . 0.1(4) ?
C10 C11 C12 C13 . . . . 1.3(4) ?
C11 C12 C13 C14 . . . . -1.3(4) ?
C12 C13 C14 C15 . . . . 0.0(4) ?
C13 C14 C15 C10 . . . . 1.4(4) ?
C13 C14 C15 C16 . . . . 179.9(2) ?
C9 C10 C15 C14 . . . . 177.5(2) ?
C11 C10 C15 C14 . . . . -1.4(4) ?
C9 C10 C15 C16 . . . . -1.1(4) ?
C11 C10 C15 C16 . . . . 180.0(2) ?
O1 C7 C16 C15 . . . . 169.5(2) ?
C8 C7 C16 C15 . . . . -3.5(4) ?
O1 C7 C16 C17 . . . . -7.1(3) ?
C8 C7 C16 C17 . . . . 179.9(2) ?
C14 C15 C16 C7 . . . . -175.0(2) ?
C10 C15 C16 C7 . . . . 3.5(3) ?
C14 C15 C16 C17 . . . . 1.5(4) ?
C10 C15 C16 C17 . . . . 180.0(2) ?
C7 C16 C17 C18 . . . . -74.6(3) ?
C15 C16 C17 C18 . . . . 109.0(3) ?
C16 C17 C18 C27 . . . . -66.1(3) ?
C16 C17 C18 C19 . . . . 117.8(3) ?
C27 C18 C19 C20 . . . . -175.8(3) ?
C17 C18 C19 C20 . . . . 0.3(4) ?
C27 C18 C19 C24 . . . . 1.3(4) ?
C17 C18 C19 C24 . . . . 177.3(3) ?
C18 C19 C20 C21 . . . . 176.7(3) ?
C24 C19 C20 C21 . . . . -0.3(4) ?
C19 C20 C21 C22 . . . . 1.2(5) ?
C20 C21 C22 C23 . . . . -0.8(5) ?
C21 C22 C23 C24 . . . . -0.6(5) ?
C22 C23 C24 C25 . . . . -177.6(3) ?
C22 C23 C24 C19 . . . . 1.4(4) ?
C20 C19 C24 C25 . . . . 178.1(3) ?
C18 C19 C24 C25 . . . . 0.9(4) ?
C20 C19 C24 C23 . . . . -0.9(4) ?
C18 C19 C24 C23 . . . . -178.1(3) ?
C23 C24 C25 C26 . . . . 177.4(3) ?
C19 C24 C25 C26 . . . . -1.6(4) ?
C24 C25 C26 C27 . . . . 0.2(4) ?
C28 O4 C27 C18 . . . . 176.4(3) ?
C28 O4 C27 C26 . . . . -6.9(4) ?
C19 C18 C27 O4 . . . . 173.9(2) ?
C17 C18 C27 O4 . . . . -2.3(4) ?
C19 C18 C27 C26 . . . . -2.8(4) ?
C17 C18 C27 C26 . . . . -179.0(3) ?
C25 C26 C27 O4 . . . . -174.3(3) ?
C25 C26 C27 C18 . . . . 2.1(4) ?
C27 O4 C28 C29 . . . . -75.3(3) ?
C30 O6 C29 O5 . . . . -2.0(4) ?
C30 O6 C29 C28 . . . . 178.8(2) ?
O4 C28 C29 O5 . . . . 176.2(2) ?
O4 C28 C29 O6 . . . . -4.5(4) ?
C29 O6 C30 C33 . . . . 177.8(2) ?
C29 O6 C30 C31 . . . . -63.6(3) ?
C29 O6 C30 C32 . . . . 60.6(3) ?

loop_
_cod_related_entry_id
_cod_related_entry_database
_cod_related_entry_code
1 ChemSpider 30656506
